data_1010001
loop_
_publ_author_name
'Ketelaar, J A A'
'Wegerif, E'

_publ_section_title
;
Die Krystallstruktur des Kaliumfluorochromats
;
_journal_coden_ASTM RTCPA3
_journal_name_full
;
Recueil des Travaux Chimiques des Pays-Bas et de la Belgique
;
_journal_page_first 1269
_journal_page_last 1275
_journal_volume 57
_journal_year 1938
_chemical_formula_structural 'K Cr O3 F'
_chemical_formula_sum 'Cr F K O3'
_chemical_name_systematic 'Potassium fluorochromate'
_space_group_IT_number 88
_symmetry_cell_setting tetragonal
_symmetry_space_group_name_Hall 'I 4bw -1bw'
_symmetry_space_group_name_H-M 'I 41/a :1'
_cell_angle_alpha 90
_cell_angle_beta 90
_cell_angle_gamma 90
_cell_formula_units_Z 4
_cell_length_a 5.46(1)
_cell_length_b 5.46(1)
_cell_length_c 12.89(2)
_cell_volume 384.3
_cod_original_sg_symbol_H-M 'I 41/a S'
_cod_database_code 1010001

loop_
_symmetry_equiv_pos_as_xyz
x,y,z
-x,-y,z
x,1/2+y,1/4-z
-x,1/2-y,1/4-z
-y,x,-z
y,-x,-z
-y,1/2+x,1/4+z
y,1/2-x,1/4+z
1/2+x,1/2+y,1/2+z
1/2-x,1/2-y,1/2+z
1/2+x,y,3/4-z
1/2-x,-y,3/4-z
1/2-y,1/2+x,1/2-z
1/2+y,1/2-x,1/2-z
1/2-y,x,3/4+z
1/2+y,-x,3/4+z

loop_
_atom_site_label
_atom_site_type_symbol
_atom_site_symmetry_multiplicity
_atom_site_Wyckoff_symbol
_atom_site_fract_x
_atom_site_fract_y
_atom_site_fract_z
_atom_site_occupancy
_atom_site_attached_hydrogens
_atom_site_calc_flag
Cr1 Cr6+ 4 a 0. 0. 0. 1. 0 d
K1 K1+ 4 b 0. 0. 0.5 1. 0 d
O1 O2- 16 f 0.210(5) 0.090(5) 0.075(5) 0.75 0 d
F1 F1- 16 f 0.210(5) 0.090(5) 0.075(5) 0.25 0 d

loop_
_atom_type_symbol
_atom_type_oxidation_number
Cr6+ 6.000
K1+ 1.000
O2- -2.000
F1- -1.000
